data_4036378
loop_
_publ_author_name
'O'Reilly, Steven'
'Aylward, Miriam'
'Keogh-Hansen, Caoimhe'
'Fitzpatrick, Brian'
'McManus, Helen A.'
'M\"uller-Bunz, Helge'
'Guiry, Patrick J.'

_publ_section_title
;
 Synthesis of Bis(oxazoline) Ligands Possessing C-5 gem-Disubstitution and
 Their Application in Asymmetric Friedel-Crafts Alkylations.
;
_journal_issue 20
_journal_name_full 'The Journal of organic chemistry'
_journal_page_first 10177
_journal_page_last 10186
_journal_paper_doi 10.1021/acs.joc.5b01767
_journal_volume 80
_journal_year 2015
_chemical_absolute_configuration ad
_chemical_formula_moiety 'C27 H35 N3 O2'
_chemical_formula_sum 'C27 H35 N3 O2'
_chemical_formula_weight 433.58
_space_group_IT_number 19
_space_group_name_Hall 'P 2ac 2ab'
_space_group_name_H-M_alt 'P 21 21 21'
_symmetry_cell_setting orthorhombic
_symmetry_space_group_name_Hall 'P 2ac 2ab'
_symmetry_space_group_name_H-M 'P 21 21 21'
_atom_sites_solution_hydrogens geom
_atom_sites_solution_primary direct
_atom_sites_solution_secondary difmap
_audit_creation_method SHELXL-97
_cell_angle_alpha 90.00
_cell_angle_beta 90.00
_cell_angle_gamma 90.00
_cell_formula_units_Z 4
_cell_length_a 9.54492(6)
_cell_length_b 12.68954(7)
_cell_length_c 19.9983(1)
_cell_measurement_reflns_used 16939
_cell_measurement_temperature 100(2)
_cell_measurement_theta_max 76.6790
_cell_measurement_theta_min 4.1260
_cell_volume 2422.21(2)
_computing_cell_refinement
; 
CrysAlisPro, Agilent Technologies, 
Version 1.171.36.24a (release 19-12-2012 CrysAlis171 .NET) 
(compiled Dec 19 2012,11:08:27) 
;
_computing_data_collection
; 
CrysAlisPro, Agilent Technologies, 
Version 1.171.36.24a (release 19-12-2012 CrysAlis171 .NET) 
(compiled Dec 19 2012,11:08:27) 
;
_computing_data_reduction
; 
CrysAlisPro, Agilent Technologies, 
Version 1.171.36.24a (release 19-12-2012 CrysAlis171 .NET) 
(compiled Dec 19 2012,11:08:27) 
;
_computing_structure_refinement 'SHELXL-97 (Sheldrick, 2008)'
_computing_structure_solution 'SHELXS-97 (Sheldrick, 2008)'
_diffrn_ambient_temperature 100(2)
_diffrn_detector_area_resol_mean 10.3196
_diffrn_measured_fraction_theta_full 0.993
_diffrn_measured_fraction_theta_max 0.993
_diffrn_measurement_device_type 'SuperNova, Dual, Cu at zero, Atlas'
_diffrn_measurement_method '\w scans'
_diffrn_radiation_monochromator mirror
_diffrn_radiation_source 'SuperNova (Cu) X-ray Source'
_diffrn_radiation_type CuK\a
_diffrn_radiation_wavelength 1.54184
_diffrn_reflns_av_R_equivalents 0.0328
_diffrn_reflns_av_sigmaI/netI 0.0209
_diffrn_reflns_limit_h_max 11
_diffrn_reflns_limit_h_min -9
_diffrn_reflns_limit_k_max 15
_diffrn_reflns_limit_k_min -15
_diffrn_reflns_limit_l_max 25
_diffrn_reflns_limit_l_min -25
_diffrn_reflns_number 25062
_diffrn_reflns_theta_full 76.84
_diffrn_reflns_theta_max 76.84
_diffrn_reflns_theta_min 4.13
_exptl_absorpt_coefficient_mu 0.591
_exptl_absorpt_correction_T_max 0.947
_exptl_absorpt_correction_T_min 0.900
_exptl_absorpt_correction_type analytical
_exptl_absorpt_process_details
; 
CrysAlisPro, Agilent Technologies, 
Version 1.171.36.24a (release 19-12-2012 CrysAlis171 .NET) 
(compiled Dec 19 2012,11:08:27) 
Analytical numeric absorption correction using a multifaceted crystal 
model based on expressions derived by R.C. Clark & J.S. Reid. 
(Clark, R. C. & Reid, J. S. (1995). Acta Cryst. A51, 887-897) 
;
_exptl_crystal_colour colourless
_exptl_crystal_density_diffrn 1.189
_exptl_crystal_density_method 'not measured'
_exptl_crystal_description irregular
_exptl_crystal_F_000 936
_exptl_crystal_size_max 0.3189
_exptl_crystal_size_mid 0.2074
_exptl_crystal_size_min 0.1535
_refine_diff_density_max 0.221
_refine_diff_density_min -0.146
_refine_diff_density_rms 0.030
_refine_ls_abs_structure_details 'Flack H D (1983), Acta Cryst. A39, 876-881'
_refine_ls_abs_structure_Flack -0.09(14)
_refine_ls_extinction_coef 0.00248(17)
_refine_ls_extinction_expression Fc^*^=kFc[1+0.001xFc^2^\l^3^/sin(2\q)]^-1/4^
_refine_ls_extinction_method SHELXL
_refine_ls_goodness_of_fit_ref 1.037
_refine_ls_hydrogen_treatment constr
_refine_ls_matrix_type full
_refine_ls_number_parameters 297
_refine_ls_number_reflns 5041
_refine_ls_number_restraints 0
_refine_ls_restrained_S_all 1.037
_refine_ls_R_factor_all 0.0277
_refine_ls_R_factor_gt 0.0266
_refine_ls_shift/su_max 0.001
_refine_ls_shift/su_mean 0.000
_refine_ls_structure_factor_coef Fsqd
_refine_ls_weighting_details 'calc w=1/[\s^2^(Fo^2^)+(0.0374P)^2^+0.3185P] where P=(Fo^2^+2Fc^2^)/3'
_refine_ls_weighting_scheme calc
_refine_ls_wR_factor_gt 0.0678
_refine_ls_wR_factor_ref 0.0686
_reflns_number_gt 4898
_reflns_number_total 5041
_reflns_threshold_expression I>2\s(I)
_cod_data_source_file jo5b01767_si_001.cif
_cod_data_source_block gui78(11b)
_cod_database_code 4036378

loop_
_symmetry_equiv_pos_as_xyz
'x, y, z'
'-x+1/2, -y, z+1/2'
'x+1/2, -y+1/2, -z'
'-x, y+1/2, -z+1/2'

loop_
_atom_site_label
_atom_site_type_symbol
_atom_site_fract_x
_atom_site_fract_y
_atom_site_fract_z
_atom_site_U_iso_or_equiv
_atom_site_adp_type
_atom_site_occupancy
_atom_site_symmetry_multiplicity
_atom_site_calc_flag
_atom_site_refinement_flags
O1 O 0.87144(8) 0.43087(6) 1.04526(3) 0.02022(16) Uani 1 1 d .
O2 O 0.83527(8) 0.63578(6) 0.69028(4) 0.02339(17) Uani 1 1 d .
N1 N 0.87397(9) 0.55331(7) 0.96315(4) 0.01832(18) Uani 1 1 d .
N2 N 0.65228(9) 0.54722(7) 0.87514(4) 0.01963(18) Uani 1 1 d .
H2 H 0.7437 0.5557 0.8773 0.024 Uiso 1 1 calc R
N3 N 0.88232(9) 0.57732(7) 0.79479(4) 0.01930(18) Uani 1 1 d .
C1 C 0.80766(11) 0.47955(8) 0.99279(5) 0.0166(2) Uani 1 1 d .
C2 C 0.99408(11) 0.49689(8) 1.06160(5) 0.0180(2) Uani 1 1 d .
C3 C 1.01220(11) 0.56133(8) 0.99618(5) 0.0178(2) Uani 1 1 d .
H3 H 1.0816 0.5233 0.9675 0.021 Uiso 1 1 calc R
C4 C 0.66757(11) 0.43919(8) 0.97568(5) 0.01697(19) Uani 1 1 d .
C5 C 0.60685(11) 0.36353(8) 1.01777(5) 0.0194(2) Uani 1 1 d .
H5 H 0.6566 0.3412 1.0564 0.023 Uiso 1 1 calc R
C6 C 0.47659(12) 0.32059(9) 1.00457(6) 0.0232(2) Uani 1 1 d .
H6 H 0.4358 0.2711 1.0344 0.028 Uiso 1 1 calc R
C7 C 0.40648(12) 0.35120(9) 0.94676(5) 0.0228(2) Uani 1 1 d .
H7 H 0.3182 0.3207 0.9364 0.027 Uiso 1 1 calc R
C8 C 0.46384(11) 0.42543(9) 0.90422(5) 0.0207(2) Uani 1 1 d .
H8 H 0.4146 0.4446 0.8648 0.025 Uiso 1 1 calc R
C9 C 0.59363(11) 0.47327(8) 0.91813(5) 0.0176(2) Uani 1 1 d .
C10 C 0.58052(11) 0.60917(8) 0.82900(5) 0.0171(2) Uani 1 1 d .
C11 C 0.44244(11) 0.64303(9) 0.84084(5) 0.0199(2) Uani 1 1 d .
H11 H 0.3960 0.6217 0.8806 0.024 Uiso 1 1 calc R
C12 C 0.37314(11) 0.70677(8) 0.79566(5) 0.0211(2) Uani 1 1 d .
H12 H 0.2799 0.7285 0.8049 0.025 Uiso 1 1 calc R
C13 C 0.43758(12) 0.73968(9) 0.73685(5) 0.0225(2) Uani 1 1 d .
H13 H 0.3889 0.7827 0.7057 0.027 Uiso 1 1 calc R
C14 C 0.57419(12) 0.70844(8) 0.72469(5) 0.0203(2) Uani 1 1 d .
H14 H 0.6193 0.7309 0.6848 0.024 Uiso 1 1 calc R
C15 C 0.64760(11) 0.64448(8) 0.76979(5) 0.0174(2) Uani 1 1 d .
C16 C 0.79337(11) 0.61634(8) 0.75443(5) 0.0174(2) Uani 1 1 d .
C17 C 0.97996(12) 0.60157(9) 0.68652(5) 0.0230(2) Uani 1 1 d .
H17A H 1.0424 0.6612 0.6751 0.028 Uiso 1 1 calc R
H17B H 0.9914 0.5455 0.6525 0.028 Uiso 1 1 calc R
C18 C 1.01276(11) 0.55913(8) 0.75728(5) 0.0179(2) Uani 1 1 d .
H18 H 1.0886 0.6033 0.7774 0.021 Uiso 1 1 calc R
C19 C 1.05769(11) 0.44232(8) 0.76044(5) 0.0188(2) Uani 1 1 d .
C20 C 1.08626(12) 0.41354(9) 0.83360(5) 0.0234(2) Uani 1 1 d .
H20A H 1.1599 0.4595 0.8514 0.035 Uiso 1 1 calc R
H20B H 1.1168 0.3399 0.8363 0.035 Uiso 1 1 calc R
H20C H 1.0004 0.4228 0.8598 0.035 Uiso 1 1 calc R
C21 C 1.19239(13) 0.42931(10) 0.71955(6) 0.0284(2) Uani 1 1 d .
H21A H 1.1736 0.4466 0.6726 0.043 Uiso 1 1 calc R
H21B H 1.2250 0.3563 0.7228 0.043 Uiso 1 1 calc R
H21C H 1.2646 0.4767 0.7371 0.043 Uiso 1 1 calc R
C22 C 0.94237(13) 0.37084(9) 0.73267(6) 0.0273(2) Uani 1 1 d .
H22A H 0.8586 0.3768 0.7608 0.041 Uiso 1 1 calc R
H22B H 0.9751 0.2976 0.7326 0.041 Uiso 1 1 calc R
H22C H 0.9196 0.3924 0.6869 0.041 Uiso 1 1 calc R
C23 C 1.06085(12) 0.67608(8) 1.00212(5) 0.0211(2) Uani 1 1 d .
H23 H 0.9932 0.7152 1.0311 0.025 Uiso 1 1 calc R
C24 C 0.95029(13) 0.56072(9) 1.12248(5) 0.0236(2) Uani 1 1 d .
H24A H 0.8701 0.6054 1.1109 0.035 Uiso 1 1 calc R
H24B H 1.0286 0.6051 1.1370 0.035 Uiso 1 1 calc R
H24C H 0.9239 0.5128 1.1588 0.035 Uiso 1 1 calc R
C25 C 1.11591(12) 0.42300(9) 1.07562(6) 0.0243(2) Uani 1 1 d .
H25A H 1.0957 0.3813 1.1157 0.036 Uiso 1 1 calc R
H25B H 1.2013 0.4643 1.0828 0.036 Uiso 1 1 calc R
H25C H 1.1292 0.3757 1.0374 0.036 Uiso 1 1 calc R
C26 C 1.06331(13) 0.72787(10) 0.93287(6) 0.0270(2) Uani 1 1 d .
H26A H 1.1326 0.6923 0.9046 0.040 Uiso 1 1 calc R
H26B H 1.0884 0.8024 0.9374 0.040 Uiso 1 1 calc R
H26C H 0.9705 0.7220 0.9123 0.040 Uiso 1 1 calc R
C27 C 1.20744(12) 0.68400(10) 1.03316(6) 0.0278(2) Uani 1 1 d .
H27A H 1.2046 0.6578 1.0792 0.042 Uiso 1 1 calc R
H27B H 1.2380 0.7577 1.0331 0.042 Uiso 1 1 calc R
H27C H 1.2733 0.6415 1.0070 0.042 Uiso 1 1 calc R

loop_
_atom_site_aniso_label
_atom_site_aniso_U_11
_atom_site_aniso_U_22
_atom_site_aniso_U_33
_atom_site_aniso_U_23
_atom_site_aniso_U_13
_atom_site_aniso_U_12
O1 0.0191(4) 0.0204(3) 0.0212(3) 0.0041(3) -0.0048(3) -0.0027(3)
O2 0.0200(4) 0.0315(4) 0.0187(3) 0.0066(3) 0.0029(3) 0.0035(3)
N1 0.0151(4) 0.0233(4) 0.0166(4) 0.0000(3) -0.0007(3) -0.0014(4)
N2 0.0138(4) 0.0267(4) 0.0184(4) 0.0050(3) -0.0016(3) -0.0012(3)
N3 0.0160(4) 0.0248(4) 0.0171(4) -0.0014(3) 0.0015(3) 0.0037(4)
C1 0.0174(5) 0.0178(4) 0.0147(4) -0.0008(4) -0.0008(4) 0.0035(4)
C2 0.0176(5) 0.0192(5) 0.0174(4) 0.0005(4) -0.0030(4) -0.0018(4)
C3 0.0151(4) 0.0230(5) 0.0154(4) 0.0000(4) -0.0009(4) 0.0003(4)
C4 0.0166(5) 0.0178(4) 0.0165(4) -0.0022(4) 0.0008(4) 0.0008(4)
C5 0.0206(5) 0.0204(5) 0.0172(5) -0.0002(4) 0.0009(4) 0.0010(4)
C6 0.0248(5) 0.0216(5) 0.0232(5) 0.0013(4) 0.0026(4) -0.0038(4)
C7 0.0182(5) 0.0239(5) 0.0262(5) -0.0031(4) 0.0000(4) -0.0041(4)
C8 0.0184(5) 0.0239(5) 0.0197(5) -0.0019(4) -0.0016(4) 0.0001(4)
C9 0.0164(5) 0.0194(5) 0.0168(4) -0.0009(4) 0.0020(4) 0.0013(4)
C10 0.0167(5) 0.0174(4) 0.0171(4) -0.0013(4) -0.0031(4) -0.0016(4)
C11 0.0167(5) 0.0225(5) 0.0205(5) -0.0015(4) 0.0000(4) -0.0011(4)
C12 0.0156(5) 0.0210(5) 0.0268(5) -0.0036(4) -0.0032(4) 0.0011(4)
C13 0.0214(5) 0.0224(5) 0.0238(5) 0.0014(4) -0.0071(4) 0.0020(4)
C14 0.0217(5) 0.0206(5) 0.0187(5) 0.0016(4) -0.0028(4) -0.0011(4)
C15 0.0170(5) 0.0182(4) 0.0171(4) -0.0017(4) -0.0028(4) -0.0001(4)
C16 0.0197(5) 0.0164(4) 0.0160(4) 0.0000(4) 0.0009(4) -0.0026(4)
C17 0.0222(5) 0.0249(5) 0.0220(5) 0.0038(4) 0.0056(4) 0.0040(4)
C18 0.0157(5) 0.0197(5) 0.0183(5) -0.0011(4) 0.0022(4) -0.0005(4)
C19 0.0178(5) 0.0197(5) 0.0188(5) -0.0006(4) 0.0009(4) 0.0010(4)
C20 0.0231(5) 0.0263(5) 0.0208(5) 0.0007(4) -0.0017(4) 0.0034(4)
C21 0.0271(6) 0.0304(6) 0.0278(5) -0.0001(5) 0.0076(5) 0.0087(5)
C22 0.0327(6) 0.0226(5) 0.0266(5) -0.0029(4) -0.0043(5) -0.0041(5)
C23 0.0196(5) 0.0230(5) 0.0209(5) 0.0033(4) -0.0013(4) -0.0032(4)
C24 0.0289(6) 0.0242(5) 0.0178(5) -0.0003(4) 0.0014(4) -0.0014(5)
C25 0.0220(5) 0.0235(5) 0.0274(5) 0.0021(4) -0.0065(4) 0.0013(5)
C26 0.0242(6) 0.0312(6) 0.0256(5) 0.0093(4) -0.0008(5) -0.0062(5)
C27 0.0240(6) 0.0294(6) 0.0301(5) 0.0036(5) -0.0061(5) -0.0082(5)

loop_
_atom_type_symbol
_atom_type_description
_atom_type_scat_dispersion_real
_atom_type_scat_dispersion_imag
_atom_type_scat_source
C C 0.0181 0.0091 'International Tables Vol C Tables 4.2.6.8 and 6.1.1.4'
H H 0.0000 0.0000 'International Tables Vol C Tables 4.2.6.8 and 6.1.1.4'
N N 0.0311 0.0180 'International Tables Vol C Tables 4.2.6.8 and 6.1.1.4'
O O 0.0492 0.0322 'International Tables Vol C Tables 4.2.6.8 and 6.1.1.4'

loop_
_geom_angle_atom_site_label_1
_geom_angle_atom_site_label_2
_geom_angle_atom_site_label_3
_geom_angle
C1 O1 C2 105.53(7)
C16 O2 C17 105.88(8)
C1 N1 C3 106.59(8)
C9 N2 C10 126.35(9)
C9 N2 H2 116.8
C10 N2 H2 116.8
C16 N3 C18 107.60(8)
N1 C1 O1 117.98(9)
N1 C1 C4 126.71(9)
O1 C1 C4 115.31(9)
O1 C2 C25 107.30(8)
O1 C2 C24 105.16(8)
C25 C2 C24 113.03(9)
O1 C2 C3 101.58(7)
C25 C2 C3 113.27(9)
C24 C2 C3 115.13(9)
N1 C3 C23 111.72(8)
N1 C3 C2 103.93(8)
C23 C3 C2 117.96(8)
N1 C3 H3 107.6
C23 C3 H3 107.6
C2 C3 H3 107.6
C5 C4 C9 119.37(9)
C5 C4 C1 118.30(9)
C9 C4 C1 122.33(9)
C6 C5 C4 121.79(10)
C6 C5 H5 119.1
C4 C5 H5 119.1
C5 C6 C7 118.76(10)
C5 C6 H6 120.6
C7 C6 H6 120.6
C8 C7 C6 120.74(10)
C8 C7 H7 119.6
C6 C7 H7 119.6
C7 C8 C9 121.40(10)
C7 C8 H8 119.3
C9 C8 H8 119.3
N2 C9 C8 121.56(9)
N2 C9 C4 120.49(9)
C8 C9 C4 117.85(9)
N2 C10 C11 121.46(9)
N2 C10 C15 120.63(9)
C11 C10 C15 117.84(9)
C12 C11 C10 121.17(10)
C12 C11 H11 119.4
C10 C11 H11 119.4
C11 C12 C13 121.13(10)
C11 C12 H12 119.4
C13 C12 H12 119.4
C14 C13 C12 118.61(10)
C14 C13 H13 120.7
C12 C13 H13 120.7
C13 C14 C15 121.59(10)
C13 C14 H14 119.2
C15 C14 H14 119.2
C14 C15 C10 119.64(10)
C14 C15 C16 118.67(9)
C10 C15 C16 121.69(9)
N3 C16 O2 118.08(9)
N3 C16 C15 126.46(9)
O2 C16 C15 115.45(9)
O2 C17 C18 104.46(8)
O2 C17 H17A 110.9
C18 C17 H17A 110.9
O2 C17 H17B 110.9
C18 C17 H17B 110.9
H17A C17 H17B 108.9
N3 C18 C19 111.38(8)
N3 C18 C17 103.92(8)
C19 C18 C17 115.34(8)
N3 C18 H18 108.7
C19 C18 H18 108.7
C17 C18 H18 108.7
C22 C19 C20 109.46(9)
C22 C19 C21 110.24(9)
C20 C19 C21 109.53(9)
C22 C19 C18 110.75(9)
C20 C19 C18 108.49(8)
C21 C19 C18 108.33(9)
C19 C20 H20A 109.5
C19 C20 H20B 109.5
H20A C20 H20B 109.5
C19 C20 H20C 109.5
H20A C20 H20C 109.5
H20B C20 H20C 109.5
C19 C21 H21A 109.5
C19 C21 H21B 109.5
H21A C21 H21B 109.5
C19 C21 H21C 109.5
H21A C21 H21C 109.5
H21B C21 H21C 109.5
C19 C22 H22A 109.5
C19 C22 H22B 109.5
H22A C22 H22B 109.5
C19 C22 H22C 109.5
H22A C22 H22C 109.5
H22B C22 H22C 109.5
C26 C23 C3 109.99(9)
C26 C23 C27 108.88(9)
C3 C23 C27 111.70(9)
C26 C23 H23 108.7
C3 C23 H23 108.7
C27 C23 H23 108.7
C2 C24 H24A 109.5
C2 C24 H24B 109.5
H24A C24 H24B 109.5
C2 C24 H24C 109.5
H24A C24 H24C 109.5
H24B C24 H24C 109.5
C2 C25 H25A 109.5
C2 C25 H25B 109.5
H25A C25 H25B 109.5
C2 C25 H25C 109.5
H25A C25 H25C 109.5
H25B C25 H25C 109.5
C23 C26 H26A 109.5
C23 C26 H26B 109.5
H26A C26 H26B 109.5
C23 C26 H26C 109.5
H26A C26 H26C 109.5
H26B C26 H26C 109.5
C23 C27 H27A 109.5
C23 C27 H27B 109.5
H27A C27 H27B 109.5
C23 C27 H27C 109.5
H27A C27 H27C 109.5
H27B C27 H27C 109.5

loop_
_geom_bond_atom_site_label_1
_geom_bond_atom_site_label_2
_geom_bond_distance
O1 C1 1.3614(12)
O1 C2 1.4761(12)
O2 C16 1.3662(12)
O2 C17 1.4496(14)
N1 C1 1.2760(14)
N1 C3 1.4791(13)
N2 C9 1.3904(13)
N2 C10 1.3924(13)
N2 H2 0.8800
N3 C16 1.2717(14)
N3 C18 1.4718(13)
C1 C4 1.4722(14)
C2 C25 1.5198(15)
C2 C24 1.5209(14)
C2 C3 1.5525(14)
C3 C23 1.5330(14)
C3 H3 1.0000
C4 C5 1.4022(14)
C4 C9 1.4176(14)
C5 C6 1.3829(16)
C5 H5 0.9500
C6 C7 1.3912(16)
C6 H6 0.9500
C7 C8 1.3823(15)
C7 H7 0.9500
C8 C9 1.4072(15)
C8 H8 0.9500
C10 C11 1.4064(15)
C10 C15 1.4186(14)
C11 C12 1.3813(15)
C11 H11 0.9500
C12 C13 1.3914(16)
C12 H12 0.9500
C13 C14 1.3844(16)
C13 H13 0.9500
C14 C15 1.4012(14)
C14 H14 0.9500
C15 C16 1.4689(15)
C17 C18 1.5461(14)
C17 H17A 0.9900
C17 H17B 0.9900
C18 C19 1.5444(14)
C18 H18 1.0000
C19 C22 1.5306(15)
C19 C20 1.5324(14)
C19 C21 1.5326(14)
C20 H20A 0.9800
C20 H20B 0.9800
C20 H20C 0.9800
C21 H21A 0.9800
C21 H21B 0.9800
C21 H21C 0.9800
C22 H22A 0.9800
C22 H22B 0.9800
C22 H22C 0.9800
C23 C26 1.5329(14)
C23 C27 1.5340(15)
C23 H23 1.0000
C24 H24A 0.9800
C24 H24B 0.9800
C24 H24C 0.9800
C25 H25A 0.9800
C25 H25B 0.9800
C25 H25C 0.9800
C26 H26A 0.9800
C26 H26B 0.9800
C26 H26C 0.9800
C27 H27A 0.9800
C27 H27B 0.9800
C27 H27C 0.9800

loop_
_geom_hbond_atom_site_label_D
_geom_hbond_atom_site_label_H
_geom_hbond_atom_site_label_A
_geom_hbond_distance_DH
_geom_hbond_distance_HA
_geom_hbond_distance_DA
_geom_hbond_angle_DHA
N2 H2 N3 0.88 2.13 2.7476(13) 126.3
N2 H2 N1 0.88 2.12 2.7533(12) 128.3

loop_
_geom_torsion_atom_site_label_1
_geom_torsion_atom_site_label_2
_geom_torsion_atom_site_label_3
_geom_torsion_atom_site_label_4
_geom_torsion
C3 N1 C1 O1 1.95(12)
C3 N1 C1 C4 -177.11(9)
C2 O1 C1 N1 11.94(12)
C2 O1 C1 C4 -168.90(8)
C1 O1 C2 C25 -138.09(8)
C1 O1 C2 C24 101.31(9)
C1 O1 C2 C3 -18.99(10)
C1 N1 C3 C23 -142.40(9)
C1 N1 C3 C2 -14.17(10)
O1 C2 C3 N1 19.96(9)
C25 C2 C3 N1 134.71(9)
C24 C2 C3 N1 -93.05(10)
O1 C2 C3 C23 144.26(9)
C25 C2 C3 C23 -100.99(11)
C24 C2 C3 C23 31.24(13)
N1 C1 C4 C5 -174.65(10)
O1 C1 C4 C5 6.27(13)
N1 C1 C4 C9 6.07(16)
O1 C1 C4 C9 -173.01(9)
C9 C4 C5 C6 0.30(15)
C1 C4 C5 C6 -179.00(9)
C4 C5 C6 C7 2.07(16)
C5 C6 C7 C8 -1.88(16)
C6 C7 C8 C9 -0.71(16)
C10 N2 C9 C8 23.21(15)
C10 N2 C9 C4 -160.56(10)
C7 C8 C9 N2 179.37(10)
C7 C8 C9 C4 3.04(15)
C5 C4 C9 N2 -179.18(9)
C1 C4 C9 N2 0.09(14)
C5 C4 C9 C8 -2.81(14)
C1 C4 C9 C8 176.46(9)
C9 N2 C10 C11 31.67(15)
C9 N2 C10 C15 -151.49(10)
N2 C10 C11 C12 178.28(10)
C15 C10 C11 C12 1.35(15)
C10 C11 C12 C13 0.00(16)
C11 C12 C13 C14 -0.90(16)
C12 C13 C14 C15 0.41(16)
C13 C14 C15 C10 0.97(15)
C13 C14 C15 C16 -178.61(10)
N2 C10 C15 C14 -178.77(9)
C11 C10 C15 C14 -1.81(14)
N2 C10 C15 C16 0.80(14)
C11 C10 C15 C16 177.75(9)
C18 N3 C16 O2 -2.36(12)
C18 N3 C16 C15 178.35(9)
C17 O2 C16 N3 1.11(12)
C17 O2 C16 C15 -179.53(8)
C14 C15 C16 N3 165.36(10)
C10 C15 C16 N3 -14.21(16)
C14 C15 C16 O2 -13.94(13)
C10 C15 C16 O2 166.49(9)
C16 O2 C17 C18 0.60(10)
C16 N3 C18 C19 -122.34(9)
C16 N3 C18 C17 2.45(11)
O2 C17 C18 N3 -1.80(11)
O2 C17 C18 C19 120.41(10)
N3 C18 C19 C22 58.13(11)
C17 C18 C19 C22 -59.98(12)
N3 C18 C19 C20 -62.02(11)
C17 C18 C19 C20 179.87(9)
N3 C18 C19 C21 179.15(8)
C17 C18 C19 C21 61.03(12)
N1 C3 C23 C26 -56.11(11)
C2 C3 C23 C26 -176.43(9)
N1 C3 C23 C27 -177.13(8)
C2 C3 C23 C27 62.55(12)
